data_1008348
loop_
_publ_author_name
'Aleonard, S'
'Lambert, B'
'Pannetier, J'
'Gorius, M F'
'Roux, M T'

_publ_section_title
;
Etude par diffraction neutronique de la phase Cs~4-x~ Yb~12~ F~40-x~ (0
<= X <=1): Hypothese Structurale.
;
_journal_coden_ASTM JSSCBI
_journal_name_full 'Journal of Solid State Chemistry'
_journal_page_first 226
_journal_page_last 232
_journal_paper_doi 10.1016/0022-4596(85)90239-7
_journal_volume 58
_journal_year 1985
_chemical_formula_structural 'Cs3.4 Yb12 F39.4'
_chemical_formula_sum 'Cs3.4 F39.4 Yb12'
_chemical_name_systematic
;
Caesium ytterbium fluoride (3.4/12/39.4) - prepared at T = 1373 K
;
_space_group_IT_number 186
_symmetry_cell_setting hexagonal
_symmetry_Int_Tables_number 186
_symmetry_space_group_name_Hall 'P 6c -2c'
_symmetry_space_group_name_H-M 'P 63 m c'
_cell_angle_alpha 90
_cell_angle_beta 90
_cell_angle_gamma 120
_cell_formula_units_Z 1
_cell_length_a 7.999(5)
_cell_length_b 7.999(5)
_cell_length_c 17.078(3)
_cell_volume 946.3
_exptl_crystal_thermal_history 'prepared at T = 1373 K'
_refine_ls_R_factor_all 0.0535
_cod_database_code 1008348

loop_
_symmetry_equiv_pos_as_xyz
x,y,z
-y,x-y,z
y-x,-x,z
-y,-x,z
y-x,y,z
x,x-y,z
-x,-y,1/2+z
y,y-x,1/2+z
x-y,x,1/2+z
y,x,1/2+z
x-y,-y,1/2+z
-x,y-x,1/2+z

loop_
_atom_site_aniso_label
_atom_site_aniso_U_11
_atom_site_aniso_U_12
_atom_site_aniso_U_13
_atom_site_aniso_U_22
_atom_site_aniso_U_23
_atom_site_aniso_U_33
Yb1 0.0074(13) 0.0055(16) 0.0029(10) 0.0074(13) -0.0029(10) 0.0094(20)
Yb2 0.0071(13) 0.0030(17) 0.0006(5) 0.0071(13) -0.0006(5) 0.0036(17)
Cs1 0.0349(115) 0.0175(57) 0. 0.0349(115) 0. 0.0001(180)
Cs2 0.0236(110) 0.0118(55) 0. 0.0236(110) 0. 0.0033(145)
F1 0.0585(57) 0.0383(65) 0.0054(14) 0.0585(57) -0.0054(14) 0.0080(53)
F2 0.0574(50) 0.0271(56) -0.0065(28) 0.0574(50) 0.0065(28) 0.0045(45)
F3 0.0046(22) -0.0020(27) -0.0017(28) 0.0046(22) 0.0017(28) 0.0459(50)
F4 0.0056(56) 0.0041(33) -0.0051(22) 0.0056(56) 0.0051(22) 0.0482(70)
F5 0.0129(40) 0.0033(45) -0.0002(20) 0.0129(40) 0.0002(20) 0.0547(94)
F6 0.0180(38) 0.0082(46) 0.0012(25) 0.0180(38) -0.0012(25) 0.0756(98)
F7 0.0006(31) 0.0003(16) 0. 0.0006(31) 0. 0.1311(256)
F8 0.0225(71) 0.0113(36) 0. 0.0225(71) 0. 0.0001(65)

loop_
_atom_site_label
_atom_site_type_symbol
_atom_site_symmetry_multiplicity
_atom_site_Wyckoff_symbol
_atom_site_fract_x
_atom_site_fract_y
_atom_site_fract_z
_atom_site_occupancy
_atom_site_attached_hydrogens
_atom_site_calc_flag
Yb1 Yb3+ 6 c 0.5116(3) -0.5116(3) 0.0023 1. 0 d
Yb2 Yb3+ 6 c 0.5061(15) -0.5061(15) 0.2528(5) 1. 0 d
Cs1 Cs1+ 2 a 0. 0. 0.3711(23) 0.89(6) 0 d
Cs2 Cs1+ 2 a 0. 0. 0.1314(25) 0.81(6) 0 d
F1 F1- 6 c 0.4983(17) -0.4983(17) 0.3793(15) 1. 0 d
F2 F1- 6 c 0.5176(8) -0.5176(8) 0.1247(8) 1. 0 d
F3 F1- 6 c 0.2131(6) -0.2131(6) 0.0009(10) 1. 0 d
F4 F1- 6 c 0.1645(6) -0.1645(6) 0.4988(9) 1. 0 d
F5 F1- 6 c 0.8303(10) -0.8303(10) 0.2449(8) 1. 0 d
F6 F1- 6 c 0.2220(9) -0.2220(9) 0.2454(10) 1. 0 d
F7 F1- 2 b 0.3333 0.6667 0.4755(15) 1. 0 d
F8 F1- 2 b 0.3333 0.6667 0.7842(13) 0.70(4) 0 d

loop_
_atom_type_symbol
_atom_type_oxidation_number
Yb3+ 3.000
Cs1+ 1.000
F1- -1.000
